data_1513906
loop_
_publ_author_name
'Gao, Qinghe'
'Wu, Xia'
'Liu, Shan'
'Wu, Anxin'

_publ_section_title
;
 I2-Promoted Selective Oxidative Cross-Coupling/Annulation of 2-Naphthols
 with Methyl Ketones: A Strategy To Build Naphtho[2,1-b]furan-1(2H)-ones
 with a Quaternary Center.
;
_journal_issue 6
_journal_name_full 'Organic letters'
_journal_page_first 1732
_journal_page_last 1735
_journal_paper_doi 10.1021/ol5004093
_journal_volume 16
_journal_year 2014
_chemical_formula_sum 'C36 H24 O6'
_chemical_formula_weight 552.55
_chemical_name_systematic
; 
 ? 
;
_space_group_IT_number 14
_symmetry_cell_setting monoclinic
_symmetry_space_group_name_Hall '-P 2yn'
_symmetry_space_group_name_H-M 'P 1 21/n 1'
_atom_sites_solution_hydrogens geom
_atom_sites_solution_primary direct
_atom_sites_solution_secondary difmap
_audit_creation_method SHELXL-97
_cell_angle_alpha 90.00
_cell_angle_beta 108.795(2)
_cell_angle_gamma 90.00
_cell_formula_units_Z 4
_cell_length_a 11.695(2)
_cell_length_b 18.236(3)
_cell_length_c 13.348(2)
_cell_measurement_reflns_used 9560
_cell_measurement_temperature 296(2)
_cell_measurement_theta_max 31.44
_cell_measurement_theta_min 2.31
_cell_volume 2694.9(8)
_computing_cell_refinement 'Bruker SAINT'
_computing_data_collection 'Bruker APEX2'
_computing_data_reduction 'Bruker SAINT'
_computing_molecular_graphics 'Bruker SHELXTL'
_computing_publication_material 'Bruker SHELXTL'
_computing_structure_refinement 'SHELXL-97 (Sheldrick, 1997)'
_computing_structure_solution 'SHELXS-97 (Sheldrick, 1990)'
_diffrn_ambient_temperature 296(2)
_diffrn_measured_fraction_theta_full 0.997
_diffrn_measured_fraction_theta_max 0.997
_diffrn_measurement_device_type 'Bruker APEX-II CCD'
_diffrn_measurement_method '\f and \w scans'
_diffrn_radiation_monochromator graphite
_diffrn_radiation_source 'fine-focus sealed tube'
_diffrn_radiation_type MoK\a
_diffrn_radiation_wavelength 0.71073
_diffrn_reflns_av_R_equivalents 0.0403
_diffrn_reflns_av_sigmaI/netI 0.0248
_diffrn_reflns_limit_h_max 14
_diffrn_reflns_limit_h_min -14
_diffrn_reflns_limit_k_max 18
_diffrn_reflns_limit_k_min -22
_diffrn_reflns_limit_l_max 16
_diffrn_reflns_limit_l_min -16
_diffrn_reflns_number 35660
_diffrn_reflns_theta_full 26.00
_diffrn_reflns_theta_max 26.00
_diffrn_reflns_theta_min 1.96
_exptl_absorpt_coefficient_mu 0.093
_exptl_absorpt_correction_T_max 0.9817
_exptl_absorpt_correction_T_min 0.9772
_exptl_absorpt_correction_type multi-scan
_exptl_crystal_colour colorless
_exptl_crystal_density_diffrn 1.362
_exptl_crystal_density_method 'not measured'
_exptl_crystal_description block
_exptl_crystal_F_000 1152
_exptl_crystal_size_max 0.25
_exptl_crystal_size_mid 0.20
_exptl_crystal_size_min 0.20
_refine_diff_density_max 0.166
_refine_diff_density_min -0.213
_refine_diff_density_rms 0.038
_refine_ls_extinction_coef 0.0156(13)
_refine_ls_extinction_expression Fc^*^=kFc[1+0.001xFc^2^\l^3^/sin(2\q)]^-1/4^
_refine_ls_extinction_method SHELXL
_refine_ls_goodness_of_fit_ref 1.064
_refine_ls_hydrogen_treatment constr
_refine_ls_matrix_type full
_refine_ls_number_parameters 382
_refine_ls_number_reflns 5285
_refine_ls_number_restraints 0
_refine_ls_restrained_S_all 1.064
_refine_ls_R_factor_all 0.0536
_refine_ls_R_factor_gt 0.0428
_refine_ls_shift/su_max 0.000
_refine_ls_shift/su_mean 0.000
_refine_ls_structure_factor_coef Fsqd
_refine_ls_weighting_details 'calc w=1/[\s^2^(Fo^2^)+(0.0601P)^2^+0.6713P] where P=(Fo^2^+2Fc^2^)/3'
_refine_ls_weighting_scheme calc
_refine_ls_wR_factor_gt 0.1177
_refine_ls_wR_factor_ref 0.1255
_reflns_number_gt 4390
_reflns_number_total 5285
_reflns_threshold_expression >2sigma(I)
_cod_data_source_file ol5004093_si_002.cif
_cod_data_source_block e:\120502f\work\mo_120502f_0m
_cod_depositor_comments
;
The following automatic conversions were performed:

'_symmetry_cell_setting' value 'Monoclinic' changed to 'monoclinic'
according to
/usr/data/users/saulius/crontab/automatic-downloads/current/ACS/lib/dictionaries/cif_core.dic
dictionary named 'cif_core.dic' version 2.4.2 from 2011-04-26.

Automatic conversion script
Id: cif_fix_values 2281 2013-09-26 08:29:07Z andrius 
;
_cod_original_sg_symbol_H-M P2(1)/n
_cod_database_code 1513906

loop_
_symmetry_equiv_pos_as_xyz
'x, y, z'
'-x+1/2, y+1/2, -z+1/2'
'-x, -y, -z'
'x-1/2, -y-1/2, z-1/2'

loop_
_atom_site_label
_atom_site_type_symbol
_atom_site_fract_x
_atom_site_fract_y
_atom_site_fract_z
_atom_site_U_iso_or_equiv
_atom_site_adp_type
_atom_site_occupancy
_atom_site_symmetry_multiplicity
_atom_site_calc_flag
_atom_site_refinement_flags
C1 C 0.24260(14) -0.00220(8) 0.54182(12) 0.0479(4) Uani 1 1 d .
C2 C 0.20702(16) -0.03054(10) 0.62350(13) 0.0590(4) Uani 1 1 d .
H2 H 0.1370 -0.0137 0.6345 0.071 Uiso 1 1 calc R
C3 C 0.27693(19) -0.08427(11) 0.68870(15) 0.0715(6) Uani 1 1 d .
H3 H 0.2528 -0.1037 0.7431 0.086 Uiso 1 1 calc R
C4 C 0.3806(2) -0.10901(11) 0.67415(16) 0.0754(6) Uani 1 1 d .
H4 H 0.4266 -0.1451 0.7183 0.090 Uiso 1 1 calc R
C5 C 0.4167(2) -0.08047(11) 0.59441(16) 0.0736(5) Uani 1 1 d .
H5 H 0.4876 -0.0969 0.5846 0.088 Uiso 1 1 calc R
C6 C 0.34783(18) -0.02718(10) 0.52831(14) 0.0616(4) Uani 1 1 d .
H6 H 0.3728 -0.0080 0.4742 0.074 Uiso 1 1 calc R
C7 C 0.16445(14) 0.05140(8) 0.46276(12) 0.0487(4) Uani 1 1 d .
C8 C 0.22647(13) 0.12620(8) 0.45606(11) 0.0445(3) Uani 1 1 d .
C9 C 0.16289(12) 0.18064(8) 0.49394(11) 0.0410(3) Uani 1 1 d .
C10 C 0.06777(13) 0.14531(9) 0.51314(12) 0.0472(3) Uani 1 1 d .
C11 C -0.01871(15) 0.18278(10) 0.54541(13) 0.0560(4) Uani 1 1 d .
H11 H -0.0813 0.1581 0.5597 0.067 Uiso 1 1 calc R
C12 C -0.00747(15) 0.25671(10) 0.55492(13) 0.0566(4) Uani 1 1 d .
H12 H -0.0646 0.2826 0.5756 0.068 Uiso 1 1 calc R
C13 C 0.08742(14) 0.29669(9) 0.53476(11) 0.0478(3) Uani 1 1 d .
C14 C 0.17590(13) 0.25844(8) 0.50383(10) 0.0417(3) Uani 1 1 d .
C15 C 0.26916(14) 0.29747(9) 0.48367(12) 0.0498(4) Uani 1 1 d .
H15 H 0.3279 0.2726 0.4638 0.060 Uiso 1 1 calc R
C16 C 0.27401(17) 0.37230(9) 0.49321(14) 0.0611(4) Uani 1 1 d .
H16 H 0.3365 0.3979 0.4801 0.073 Uiso 1 1 calc R
C17 C 0.18677(19) 0.41045(10) 0.52214(15) 0.0670(5) Uani 1 1 d .
H17 H 0.1908 0.4613 0.5274 0.080 Uiso 1 1 calc R
C18 C 0.09551(18) 0.37385(10) 0.54277(13) 0.0609(4) Uani 1 1 d .
H18 H 0.0378 0.3999 0.5624 0.073 Uiso 1 1 calc R
C19 C 0.14010(13) 0.14868(9) 0.03328(11) 0.0457(3) Uani 1 1 d .
C20 C 0.08859(14) 0.20054(9) -0.04411(12) 0.0514(4) Uani 1 1 d .
H20 H 0.0948 0.2501 -0.0270 0.062 Uiso 1 1 calc R
C21 C 0.02804(16) 0.17867(10) -0.14661(13) 0.0579(4) Uani 1 1 d .
H21 H -0.0067 0.2136 -0.1982 0.069 Uiso 1 1 calc R
C22 C 0.01889(15) 0.10547(10) -0.17282(14) 0.0578(4) Uani 1 1 d .
H22 H -0.0211 0.0911 -0.2421 0.069 Uiso 1 1 calc R
C23 C 0.06897(17) 0.05361(10) -0.09643(14) 0.0608(4) Uani 1 1 d .
H23 H 0.0625 0.0041 -0.1140 0.073 Uiso 1 1 calc R
C24 C 0.12890(16) 0.07506(9) 0.00633(14) 0.0572(4) Uani 1 1 d .
H24 H 0.1620 0.0398 0.0579 0.069 Uiso 1 1 calc R
C25 C 0.19591(13) 0.17064(9) 0.14816(12) 0.0492(4) Uani 1 1 d .
C26 C 0.09280(13) 0.17738(9) 0.19741(11) 0.0438(3) Uani 1 1 d .
C27 C 0.07705(12) 0.25402(8) 0.21011(11) 0.0416(3) Uani 1 1 d .
C28 C 0.16929(13) 0.28973(9) 0.18660(11) 0.0461(3) Uani 1 1 d .
C29 C 0.18404(16) 0.36575(10) 0.19436(13) 0.0570(4) Uani 1 1 d .
H29 H 0.2467 0.3890 0.1781 0.068 Uiso 1 1 calc R
C30 C 0.10290(18) 0.40424(10) 0.22668(14) 0.0619(4) Uani 1 1 d .
H30 H 0.1118 0.4549 0.2333 0.074 Uiso 1 1 calc R
C31 C 0.00515(15) 0.37094(9) 0.25084(12) 0.0529(4) Uani 1 1 d .
C32 C -0.00909(13) 0.29406(9) 0.24331(11) 0.0439(3) Uani 1 1 d .
C33 C -0.10570(14) 0.26067(11) 0.26642(13) 0.0554(4) Uani 1 1 d .
H33 H -0.1153 0.2100 0.2617 0.066 Uiso 1 1 calc R
C34 C -0.18555(17) 0.30322(13) 0.29589(16) 0.0721(5) Uani 1 1 d .
H34 H -0.2499 0.2812 0.3109 0.087 Uiso 1 1 calc R
C35 C -0.17226(19) 0.37864(14) 0.30375(17) 0.0799(6) Uani 1 1 d .
H35 H -0.2276 0.4065 0.3242 0.096 Uiso 1 1 calc R
C36 C -0.07945(19) 0.41251(12) 0.28208(16) 0.0716(5) Uani 1 1 d .
H36 H -0.0716 0.4632 0.2878 0.086 Uiso 1 1 calc R
O1 O 0.12415(12) 0.01614(6) 0.36551(9) 0.0655(4) Uani 1 1 d .
H1 H 0.0986 0.0466 0.3184 0.098 Uiso 1 1 calc R
O2 O 0.06248(10) 0.07232(6) 0.49546(10) 0.0576(3) Uani 1 1 d .
O3 O 0.30783(10) 0.13241(6) 0.41773(9) 0.0561(3) Uani 1 1 d .
O4 O 0.28642(11) 0.12247(8) 0.20030(9) 0.0680(4) Uani 1 1 d .
H4A H 0.3012 0.1269 0.2644 0.102 Uiso 1 1 calc R
O5 O 0.24398(9) 0.24503(7) 0.15486(9) 0.0544(3) Uani 1 1 d .
O6 O 0.04063(10) 0.12426(6) 0.21785(9) 0.0550(3) Uani 1 1 d .

loop_
_atom_site_aniso_label
_atom_site_aniso_U_11
_atom_site_aniso_U_22
_atom_site_aniso_U_33
_atom_site_aniso_U_23
_atom_site_aniso_U_13
_atom_site_aniso_U_12
C1 0.0518(8) 0.0431(8) 0.0410(8) -0.0032(6) 0.0041(6) -0.0087(6)
C2 0.0533(9) 0.0650(10) 0.0503(9) 0.0057(8) 0.0050(7) -0.0167(8)
C3 0.0749(13) 0.0704(12) 0.0539(10) 0.0164(9) -0.0005(9) -0.0208(10)
C4 0.0846(14) 0.0560(11) 0.0660(12) 0.0113(9) -0.0030(10) 0.0019(10)
C5 0.0775(13) 0.0647(11) 0.0715(12) 0.0008(10) 0.0141(10) 0.0180(10)
C6 0.0737(11) 0.0574(10) 0.0538(9) 0.0017(8) 0.0205(8) 0.0081(8)
C7 0.0489(8) 0.0445(8) 0.0468(8) -0.0020(6) 0.0073(6) -0.0080(6)
C8 0.0434(7) 0.0482(8) 0.0386(7) 0.0012(6) 0.0086(6) -0.0040(6)
C9 0.0390(7) 0.0465(8) 0.0360(7) 0.0001(6) 0.0102(5) -0.0069(6)
C10 0.0423(7) 0.0519(9) 0.0444(8) 0.0058(6) 0.0098(6) -0.0077(6)
C11 0.0452(8) 0.0708(11) 0.0567(9) 0.0090(8) 0.0228(7) -0.0070(7)
C12 0.0533(9) 0.0730(11) 0.0488(9) 0.0009(8) 0.0239(7) 0.0042(8)
C13 0.0519(8) 0.0544(9) 0.0361(7) -0.0035(6) 0.0126(6) -0.0013(7)
C14 0.0423(7) 0.0479(8) 0.0320(6) -0.0020(6) 0.0080(5) -0.0063(6)
C15 0.0470(8) 0.0513(9) 0.0491(8) -0.0018(7) 0.0128(7) -0.0106(7)
C16 0.0652(10) 0.0529(9) 0.0620(10) -0.0022(8) 0.0162(8) -0.0188(8)
C17 0.0836(13) 0.0478(9) 0.0655(11) -0.0088(8) 0.0184(10) -0.0115(9)
C18 0.0719(11) 0.0595(10) 0.0501(9) -0.0100(7) 0.0179(8) 0.0048(8)
C19 0.0386(7) 0.0572(9) 0.0446(8) 0.0024(6) 0.0181(6) 0.0071(6)
C20 0.0538(9) 0.0519(9) 0.0499(8) 0.0030(7) 0.0183(7) 0.0029(7)
C21 0.0575(9) 0.0675(11) 0.0461(8) 0.0096(8) 0.0131(7) 0.0043(8)
C22 0.0518(9) 0.0706(11) 0.0496(9) -0.0062(8) 0.0142(7) -0.0043(8)
C23 0.0656(10) 0.0552(10) 0.0631(10) -0.0074(8) 0.0230(8) 0.0007(8)
C24 0.0631(10) 0.0544(9) 0.0563(9) 0.0070(7) 0.0225(8) 0.0130(8)
C25 0.0399(7) 0.0627(10) 0.0462(8) 0.0027(7) 0.0156(6) 0.0079(7)
C26 0.0385(7) 0.0558(9) 0.0358(7) 0.0048(6) 0.0102(6) 0.0037(6)
C27 0.0372(7) 0.0519(8) 0.0367(7) 0.0039(6) 0.0134(6) 0.0015(6)
C28 0.0397(7) 0.0634(9) 0.0357(7) 0.0010(6) 0.0130(6) -0.0036(6)
C29 0.0589(10) 0.0626(10) 0.0505(9) 0.0033(7) 0.0188(8) -0.0137(8)
C30 0.0750(11) 0.0518(9) 0.0558(10) 0.0047(8) 0.0168(9) -0.0026(8)
C31 0.0563(9) 0.0570(9) 0.0428(8) 0.0047(7) 0.0124(7) 0.0109(7)
C32 0.0392(7) 0.0574(9) 0.0347(7) 0.0049(6) 0.0113(6) 0.0071(6)
C33 0.0446(8) 0.0749(11) 0.0496(9) 0.0028(8) 0.0195(7) 0.0040(7)
C34 0.0492(9) 0.1061(17) 0.0677(11) -0.0015(11) 0.0281(9) 0.0109(10)
C35 0.0670(12) 0.1025(17) 0.0747(13) -0.0034(11) 0.0290(10) 0.0331(12)
C36 0.0774(13) 0.0683(12) 0.0661(11) -0.0008(9) 0.0187(10) 0.0262(10)
O1 0.0840(9) 0.0497(7) 0.0440(6) 0.0000(5) -0.0054(6) -0.0093(6)
O2 0.0453(6) 0.0490(6) 0.0753(8) 0.0071(5) 0.0151(5) -0.0110(5)
O3 0.0562(6) 0.0594(7) 0.0591(7) 0.0002(5) 0.0273(5) -0.0014(5)
O4 0.0543(7) 0.0955(10) 0.0517(7) 0.0077(6) 0.0134(6) 0.0315(6)
O5 0.0410(6) 0.0726(8) 0.0547(6) -0.0070(5) 0.0227(5) -0.0061(5)
O6 0.0562(6) 0.0545(7) 0.0563(7) 0.0123(5) 0.0209(5) 0.0013(5)

loop_
_atom_type_symbol
_atom_type_description
_atom_type_scat_dispersion_real
_atom_type_scat_dispersion_imag
_atom_type_scat_source
C C 0.0033 0.0016 'International Tables Vol C Tables 4.2.6.8 and 6.1.1.4'
H H 0.0000 0.0000 'International Tables Vol C Tables 4.2.6.8 and 6.1.1.4'
O O 0.0106 0.0060 'International Tables Vol C Tables 4.2.6.8 and 6.1.1.4'

loop_
_geom_angle_atom_site_label_1
_geom_angle_atom_site_label_2
_geom_angle_atom_site_label_3
_geom_angle
C6 C1 C2 119.14(15)
C6 C1 C7 119.17(14)
C2 C1 C7 121.55(15)
C1 C2 C3 119.39(18)
C1 C2 H2 120.3
C3 C2 H2 120.3
C4 C3 C2 120.98(18)
C4 C3 H3 119.5
C2 C3 H3 119.5
C3 C4 C5 119.71(18)
C3 C4 H4 120.1
C5 C4 H4 120.1
C4 C5 C6 120.1(2)
C4 C5 H5 119.9
C6 C5 H5 119.9
C1 C6 C5 120.64(18)
C1 C6 H6 119.7
C5 C6 H6 119.7
O1 C7 O2 109.86(12)
O1 C7 C1 107.48(12)
O2 C7 C1 109.38(13)
O1 C7 C8 112.04(12)
O2 C7 C8 103.31(12)
C1 C7 C8 114.69(12)
O3 C8 C9 130.44(14)
O3 C8 C7 122.94(14)
C9 C8 C7 106.44(12)
C10 C9 C8 106.52(13)
C10 C9 C14 121.00(14)
C8 C9 C14 132.19(13)
O2 C10 C9 114.99(14)
O2 C10 C11 122.59(13)
C9 C10 C11 122.39(15)
C12 C11 C10 117.16(14)
C12 C11 H11 121.4
C10 C11 H11 121.4
C11 C12 C13 123.31(15)
C11 C12 H12 118.3
C13 C12 H12 118.3
C18 C13 C14 118.42(14)
C18 C13 C12 122.22(15)
C14 C13 C12 119.35(15)
C15 C14 C13 119.58(14)
C15 C14 C9 123.64(14)
C13 C14 C9 116.77(13)
C16 C15 C14 120.02(16)
C16 C15 H15 120.0
C14 C15 H15 120.0
C15 C16 C17 120.85(16)
C15 C16 H16 119.6
C17 C16 H16 119.6
C18 C17 C16 120.35(17)
C18 C17 H17 119.8
C16 C17 H17 119.8
C17 C18 C13 120.76(17)
C17 C18 H18 119.6
C13 C18 H18 119.6
C24 C19 C20 119.04(15)
C24 C19 C25 119.55(14)
C20 C19 C25 121.07(14)
C21 C20 C19 120.13(16)
C21 C20 H20 119.9
C19 C20 H20 119.9
C22 C21 C20 120.35(16)
C22 C21 H21 119.8
C20 C21 H21 119.8
C21 C22 C23 119.94(16)
C21 C22 H22 120.0
C23 C22 H22 120.0
C22 C23 C24 120.02(16)
C22 C23 H23 120.0
C24 C23 H23 120.0
C23 C24 C19 120.52(16)
C23 C24 H24 119.7
C19 C24 H24 119.7
O4 C25 O5 110.07(13)
O4 C25 C19 110.67(13)
O5 C25 C19 109.85(12)
O4 C25 C26 114.28(13)
O5 C25 C26 103.69(12)
C19 C25 C26 108.02(12)
O6 C26 C27 131.08(14)
O6 C26 C25 122.93(14)
C27 C26 C25 105.98(12)
C28 C27 C32 120.76(14)
C28 C27 C26 107.15(12)
C32 C27 C26 132.06(13)
O5 C28 C27 114.58(14)
O5 C28 C29 122.84(13)
C27 C28 C29 122.58(14)
C30 C29 C28 117.04(15)
C30 C29 H29 121.5
C28 C29 H29 121.5
C29 C30 C31 123.18(16)
C29 C30 H30 118.4
C31 C30 H30 118.4
C32 C31 C36 118.45(16)
C32 C31 C30 119.58(15)
C36 C31 C30 121.97(17)
C33 C32 C31 120.03(14)
C33 C32 C27 123.10(15)
C31 C32 C27 116.86(13)
C34 C33 C32 119.39(18)
C34 C33 H33 120.3
C32 C33 H33 120.3
C33 C34 C35 121.05(19)
C33 C34 H34 119.5
C35 C34 H34 119.5
C36 C35 C34 120.89(18)
C36 C35 H35 119.6
C34 C35 H35 119.6
C35 C36 C31 120.19(19)
C35 C36 H36 119.9
C31 C36 H36 119.9
C7 O1 H1 109.5
C10 O2 C7 108.48(11)
C25 O4 H4A 109.5
C28 O5 C25 107.64(11)

loop_
_geom_bond_atom_site_label_1
_geom_bond_atom_site_label_2
_geom_bond_distance
C1 C6 1.378(2)
C1 C2 1.386(2)
C1 C7 1.511(2)
C2 C3 1.388(3)
C2 H2 0.9300
C3 C4 1.365(3)
C3 H3 0.9300
C4 C5 1.368(3)
C4 H4 0.9300
C5 C6 1.383(3)
C5 H5 0.9300
C6 H6 0.9300
C7 O1 1.3880(18)
C7 O2 1.447(2)
C7 C8 1.561(2)
C8 O3 1.2222(18)
C8 C9 1.427(2)
C9 C10 1.379(2)
C9 C14 1.428(2)
C10 O2 1.3498(19)
C10 C11 1.399(2)
C11 C12 1.357(2)
C11 H11 0.9300
C12 C13 1.424(2)
C12 H12 0.9300
C13 C18 1.412(2)
C13 C14 1.415(2)
C14 C15 1.399(2)
C15 C16 1.370(2)
C15 H15 0.9300
C16 C17 1.388(3)
C16 H16 0.9300
C17 C18 1.360(3)
C17 H17 0.9300
C18 H18 0.9300
C19 C24 1.385(2)
C19 C20 1.387(2)
C19 C25 1.514(2)
C20 C21 1.381(2)
C20 H20 0.9300
C21 C22 1.375(3)
C21 H21 0.9300
C22 C23 1.376(3)
C22 H22 0.9300
C23 C24 1.381(2)
C23 H23 0.9300
C24 H24 0.9300
C25 O4 1.3791(19)
C25 O5 1.460(2)
C25 C26 1.553(2)
C26 O6 1.2216(18)
C26 C27 1.427(2)
C27 C28 1.3801(19)
C27 C32 1.4255(19)
C28 O5 1.3585(18)
C28 C29 1.397(2)
C29 C30 1.358(3)
C29 H29 0.9300
C30 C31 1.420(2)
C30 H30 0.9300
C31 C32 1.412(2)
C31 C36 1.412(2)
C32 C33 1.402(2)
C33 C34 1.366(2)
C33 H33 0.9300
C34 C35 1.384(3)
C34 H34 0.9300
C35 C36 1.359(3)
C35 H35 0.9300
C36 H36 0.9300
O1 H1 0.8200
O4 H4A 0.8200

loop_
_geom_hbond_atom_site_label_D
_geom_hbond_atom_site_label_H
_geom_hbond_atom_site_label_A
_geom_hbond_distance_DH
_geom_hbond_distance_HA
_geom_hbond_distance_DA
_geom_hbond_angle_DHA
O4 H4A O3 0.82 2.03 2.8372(17) 170.2
O1 H1 O6 0.82 1.92 2.7360(16) 174.9

loop_
_geom_torsion_atom_site_label_1
_geom_torsion_atom_site_label_2
_geom_torsion_atom_site_label_3
_geom_torsion_atom_site_label_4
_geom_torsion
C6 C1 C2 C3 -1.1(2)
C7 C1 C2 C3 174.56(15)
C1 C2 C3 C4 0.6(3)
C2 C3 C4 C5 0.2(3)
C3 C4 C5 C6 -0.5(3)
C2 C1 C6 C5 0.7(3)
C7 C1 C6 C5 -175.00(16)
C4 C5 C6 C1 0.1(3)
C6 C1 C7 O1 63.35(18)
C2 C1 C7 O1 -112.28(16)
C6 C1 C7 O2 -177.42(14)
C2 C1 C7 O2 6.95(19)
C6 C1 C7 C8 -61.94(19)
C2 C1 C7 C8 122.43(16)
O1 C7 C8 O3 -52.18(19)
O2 C7 C8 O3 -170.37(14)
C1 C7 C8 O3 70.69(19)
O1 C7 C8 C9 123.35(14)
O2 C7 C8 C9 5.16(14)
C1 C7 C8 C9 -113.78(14)
O3 C8 C9 C10 170.68(15)
C7 C8 C9 C10 -4.38(15)
O3 C8 C9 C14 -3.1(3)
C7 C8 C9 C14 -178.12(14)
C8 C9 C10 O2 2.01(17)
C14 C9 C10 O2 176.60(12)
C8 C9 C10 C11 -176.13(14)
C14 C9 C10 C11 -1.5(2)
O2 C10 C11 C12 -176.40(15)
C9 C10 C11 C12 1.6(2)
C10 C11 C12 C13 -0.6(2)
C11 C12 C13 C18 178.44(16)
C11 C12 C13 C14 -0.4(2)
C18 C13 C14 C15 0.9(2)
C12 C13 C14 C15 179.84(13)
C18 C13 C14 C9 -178.41(13)
C12 C13 C14 C9 0.5(2)
C10 C9 C14 C15 -178.86(14)
C8 C9 C14 C15 -5.9(2)
C10 C9 C14 C13 0.4(2)
C8 C9 C14 C13 173.43(14)
C13 C14 C15 C16 -0.4(2)
C9 C14 C15 C16 178.84(14)
C14 C15 C16 C17 -0.4(3)
C15 C16 C17 C18 0.8(3)
C16 C17 C18 C13 -0.3(3)
C14 C13 C18 C17 -0.6(2)
C12 C13 C18 C17 -179.46(16)
C24 C19 C20 C21 -0.5(2)
C25 C19 C20 C21 -173.81(14)
C19 C20 C21 C22 -0.3(2)
C20 C21 C22 C23 0.8(3)
C21 C22 C23 C24 -0.3(3)
C22 C23 C24 C19 -0.6(3)
C20 C19 C24 C23 1.0(2)
C25 C19 C24 C23 174.37(14)
C24 C19 C25 O4 34.91(19)
C20 C19 C25 O4 -151.86(14)
C24 C19 C25 O5 156.66(13)
C20 C19 C25 O5 -30.11(18)
C24 C19 C25 C26 -90.88(16)
C20 C19 C25 C26 82.35(17)
O4 C25 C26 O6 -50.8(2)
O5 C25 C26 O6 -170.59(13)
C19 C25 C26 O6 72.87(17)
O4 C25 C26 C27 129.57(14)
O5 C25 C26 C27 9.74(14)
C19 C25 C26 C27 -106.80(14)
O6 C26 C27 C28 172.77(15)
C25 C26 C27 C28 -7.60(15)
O6 C26 C27 C32 -5.1(3)
C25 C26 C27 C32 174.49(14)
C32 C27 C28 O5 -179.29(12)
C26 C27 C28 O5 2.52(16)
C32 C27 C28 C29 0.4(2)
C26 C27 C28 C29 -177.80(14)
O5 C28 C29 C30 179.75(14)
C27 C28 C29 C30 0.1(2)
C28 C29 C30 C31 -0.9(3)
C29 C30 C31 C32 1.2(3)
C29 C30 C31 C36 -178.59(17)
C36 C31 C32 C33 0.1(2)
C30 C31 C32 C33 -179.64(14)
C36 C31 C32 C27 179.14(14)
C30 C31 C32 C27 -0.6(2)
C28 C27 C32 C33 178.88(13)
C26 C27 C32 C33 -3.4(2)
C28 C27 C32 C31 -0.1(2)
C26 C27 C32 C31 177.56(14)
C31 C32 C33 C34 0.2(2)
C27 C32 C33 C34 -178.81(15)
C32 C33 C34 C35 -0.3(3)
C33 C34 C35 C36 0.2(3)
C34 C35 C36 C31 0.1(3)
C32 C31 C36 C35 -0.2(3)
C30 C31 C36 C35 179.50(17)
C9 C10 O2 C7 1.53(17)
C11 C10 O2 C7 179.67(14)
O1 C7 O2 C10 -123.72(13)
C1 C7 O2 C10 118.53(13)
C8 C7 O2 C10 -4.02(15)
C27 C28 O5 C25 4.13(16)
C29 C28 O5 C25 -175.55(14)
O4 C25 O5 C28 -130.97(12)
C19 C25 O5 C28 106.92(13)
C26 C25 O5 C28 -8.32(14)
